data_4321902
loop_
_publ_author_name
'Trixie Wagner'
'Carol E. Afshar'
'H. L. Carrell'
'Jenny P. Glusker'
'Ulli Englert'
'Harry P. C. Hogenkamp'

_publ_contact_author
;
     Jenny P. Glusker
     The Institute for Cancer Research
     Fox Chase Cancer Center
     7701 Burholme Ave.
     Philadelphia, PA 19111
     USA
;
_publ_contact_author_email jp_glusker@fccc.edu
_publ_contact_author_fax '(215) 728-2863'
_publ_contact_author_phone '(215) 728-2220'
_publ_section_title
;
 Difluoromethylcobalamin: Structural Aspects of an Old Tree with a New
 Branch
;
_journal_name_full 'Inorganic Chemistry'
_journal_page_first 1785
_journal_page_last 1794
_journal_paper_doi 10.1021/ic980751q
_journal_volume 38
_journal_year 1999
_chemical_compound_source 'see paper'
_chemical_formula_moiety 'C63 H89 Co F2 N13 O14 P'
_chemical_formula_sum 'C63 H123 Co F2 N13 O31 P'
_chemical_formula_weight 1686.64
_chemical_name_common ' difluoromethylcobalamin'
_space_group_IT_number 19
_symmetry_cell_setting orthorhombic
_symmetry_space_group_name_Hall 'P 2ac 2ab'
_symmetry_space_group_name_H-M 'P 21 21 21'
_atom_sites_solution_hydrogens geom
_atom_sites_solution_primary direct
_atom_sites_solution_secondary difmap
_atom_type_scat_source International_Tables_for_Xray_Crystallography
_audit_creation_date 06-01-97
_audit_creation_method SHELXL-97
_cell_angle_alpha 90.00
_cell_angle_beta 90.00
_cell_angle_gamma 90.00
_cell_formula_units_Z 4
_cell_length_a 24.075(10)
_cell_length_b 21.143(3)
_cell_length_c 15.981(3)
_cell_measurement_reflns_used 250
_cell_measurement_temperature 120(2)
_cell_measurement_theta_max 11
_cell_measurement_theta_min 21
_cell_volume 8135(4)
_computing_cell_refinement 'MADNES (Pflugrath, 1993)'
_computing_data_collection 'FAST (Enraf-Nonius, 1993)'
_computing_data_reduction 'MADNES (Pflugrath, 1993)'
_computing_molecular_graphics 'ICRVIEW (Erlebacher, 1988)'
_computing_publication_material 'SHELXL-97 (Sheldrick, 1997)'
_computing_structure_refinement 'SHELXL-97 (Sheldrick, 1997)'
_computing_structure_solution 'SHELXS-97 (Sheldrick, 1997)'
_diffrn_ambient_temperature 120(2)
_diffrn_measured_fraction_theta_full 0.997
_diffrn_measured_fraction_theta_max 0.997
_diffrn_measurement_device_type 'area detector'
_diffrn_measurement_method rotation
_diffrn_radiation_monochromator graphite
_diffrn_radiation_source 'fine-focus sealed tube'
_diffrn_radiation_type MoK\a
_diffrn_radiation_wavelength 0.71073
_diffrn_reflns_av_R_equivalents 0.1653
_diffrn_reflns_av_sigmaI/netI 0.2330
_diffrn_reflns_limit_h_max 26
_diffrn_reflns_limit_h_min -26
_diffrn_reflns_limit_k_max 23
_diffrn_reflns_limit_k_min -17
_diffrn_reflns_limit_l_max 17
_diffrn_reflns_limit_l_min -13
_diffrn_reflns_number 23140
_diffrn_reflns_theta_full 23.39
_diffrn_reflns_theta_max 23.39
_diffrn_reflns_theta_min 2.46
_diffrn_standards_number none
_exptl_absorpt_coefficient_mu 0.324
_exptl_absorpt_correction_type none
_exptl_crystal_colour dark_red
_exptl_crystal_density_diffrn 1.377
_exptl_crystal_density_method 'not measured'
_exptl_crystal_description needle
_exptl_crystal_F_000 3600
_exptl_crystal_size_max 0.35
_exptl_crystal_size_mid 0.08
_exptl_crystal_size_min 0.05
_refine_diff_density_max 0.821
_refine_diff_density_min -0.471
_refine_diff_density_rms 0.108
_refine_ls_abs_structure_details '(Flack, 1983)'
_refine_ls_abs_structure_Flack -0.04(3)
_refine_ls_extinction_method none
_refine_ls_goodness_of_fit_ref 0.904
_refine_ls_hydrogen_treatment riding
_refine_ls_matrix_type full
_refine_ls_number_parameters 476
_refine_ls_number_reflns 11844
_refine_ls_number_restraints 0
_refine_ls_restrained_S_all 0.904
_refine_ls_R_factor_all 0.1519
_refine_ls_R_factor_gt 0.0716
_refine_ls_shift/su_max 0.049
_refine_ls_shift/su_mean 0.005
_refine_ls_structure_factor_coef Fsqd
_refine_ls_weighting_details 'w=1/[\s^2^(Fo^2^)+(0.0711P)^2^+0.0000P] where P=(Fo^2^+2Fc^2^)/3'
_refine_ls_weighting_scheme calc
_refine_ls_wR_factor_gt 0.1509
_refine_ls_wR_factor_ref 0.1944
_reflns_number_gt 5675
_reflns_number_total 11844
_reflns_threshold_expression >2sigma(I)
_cod_data_source_file ic980751q.cif
_cod_data_source_block copfanis
_cod_depositor_comments
;
 Changing the _atom_site_occupancy data item value from '.' to '1'
 for all fully occupied atom sites.

 Antanas Vaitkus,
 2017-02-19

 Marking attached hydrogen atoms.

 Antanas Vaitkus,
 2017-02-17

The following automatic conversions were performed:

'_refine_ls_weighting_scheme' value 'calc
w=1/[\s^2^(Fo^2^)+(0.0711P)^2^+0.0000P] where P=(Fo^2^+2Fc^2^)/3' was
changed to 'calc'. New tag '_refine_ls_weighting_details' was
created. The value of the new tag was set to
'w=1/[\s^2^(Fo^2^)+(0.0711P)^2^+0.0000P] where P=(Fo^2^+2Fc^2^)/3'.

Automatic conversion script
Id: cif_fix_values 3143 2015-03-26 13:38:13Z robertas 
;
_cod_database_code 4321902

loop_
_symmetry_equiv_pos_as_xyz
'x, y, z'
'-x+1/2, -y, z+1/2'
'x+1/2, -y+1/2, -z'
'-x, y+1/2, -z+1/2'

loop_
_atom_site_label
_atom_site_type_symbol
_atom_site_fract_x
_atom_site_fract_y
_atom_site_fract_z
_atom_site_U_iso_or_equiv
_atom_site_adp_type
_atom_site_occupancy
_atom_site_attached_hydrogens
Co Co 0.03574(4) 0.12614(5) -0.01827(7) 0.0173(3) Ueq 1 0
C1 C -0.0122(3) 0.0456(4) 0.1066(5) 0.022(2) Uiso 1 0
C2 C 0.0000(3) 0.0332(4) 0.2031(5) 0.017(2) Uiso 1 0
C3 C 0.0050(3) 0.1024(4) 0.2368(5) 0.016(2) Uiso 1 0
H3 H 0.0333 0.1036 0.2827 0.024 Uiso 1 0
C4 C 0.0276(3) 0.1367(3) 0.1609(5) 0.0093(17) Uiso 1 0
C5 C 0.0542(3) 0.1983(4) 0.1651(5) 0.015(2) Uiso 1 0
C6 C 0.0642(3) 0.2329(4) 0.0941(5) 0.016(2) Uiso 1 0
C7 C 0.0881(3) 0.3005(4) 0.0873(5) 0.018(2) Uiso 1 0
C8 C 0.0644(3) 0.3208(4) 0.0017(5) 0.019(2) Uiso 1 0
H8 H 0.0912 0.3491 -0.0280 0.029 Uiso 1 0
C9 C 0.0597(3) 0.2576(4) -0.0435(5) 0.0136(19) Uiso 1 0
C10 C 0.0650(3) 0.2498(4) -0.1274(5) 0.025(2) Uiso 1 0
H10 H 0.0713 0.2869 -0.1595 0.037 Uiso 1 0
C11 C 0.0622(3) 0.1926(4) -0.1719(5) 0.015(2) Uiso 1 0
C12 C 0.0790(3) 0.1841(4) -0.2613(6) 0.023(2) Uiso 1 0
C13 C 0.0484(3) 0.1226(4) -0.2811(5) 0.021(2) Uiso 1 0
H13 H 0.0722 0.0959 -0.3184 0.031 Uiso 1 0
C14 C 0.0441(3) 0.0916(4) -0.1967(5) 0.0143(19) Uiso 1 0
C15 C 0.0327(3) 0.0284(4) -0.1855(5) 0.0140(18) Uiso 1 0
C16 C 0.0214(3) 0.0047(4) -0.1024(5) 0.020(2) Uiso 1 0
C17 C 0.0108(3) -0.0662(4) -0.0801(5) 0.018(2) Uiso 1 0
C18 C -0.0115(3) -0.0603(4) 0.0132(5) 0.020(2) Uiso 1 0
H18 H -0.0524 -0.0522 0.0101 0.030 Uiso 1 0
C19 C 0.0162(3) 0.0011(4) 0.0418(5) 0.023(2) Uiso 1 0
H19 H 0.0546 -0.0087 0.0618 0.034 Uiso 1 0
C20 C -0.0732(3) 0.0511(4) 0.0870(5) 0.021(2) Uiso 1 0
H20A H -0.0886 0.0881 0.1158 0.031 Uiso 1 0
H20B H -0.0925 0.0129 0.1061 0.031 Uiso 1 0
H20C H -0.0783 0.0559 0.0265 0.031 Uiso 1 0
N21 N 0.0171(3) 0.1065(3) 0.0939(4) 0.0185(17) Uiso 1 0
N22 N 0.0537(2) 0.2110(3) 0.0130(4) 0.0165(16) Uiso 1 0
N23 N 0.0488(3) 0.1380(3) -0.1339(4) 0.0169(16) Uiso 1 0
N24 N 0.0201(3) 0.0396(3) -0.0352(4) 0.0188(17) Uiso 1 0
C25 C -0.0451(3) -0.0061(4) 0.2451(5) 0.021(2) Uiso 1 0
H25A H -0.0465 -0.0481 0.2192 0.032 Uiso 1 0
H25B H -0.0811 0.0150 0.2382 0.032 Uiso 1 0
H25C H -0.0367 -0.0104 0.3048 0.032 Uiso 1 0
C26 C 0.0573(3) 0.0017(4) 0.2155(5) 0.022(2) Uiso 1 0
H26A H 0.0551 -0.0422 0.1942 0.032 Uiso 1 0
H26B H 0.0847 0.0245 0.1804 0.032 Uiso 1 0
C27 C 0.0792(3) -0.0006(4) 0.3029(6) 0.024(2) Uiso 1 0
O28 O 0.0518(2) -0.0232(3) 0.3627(4) 0.0343(16) Uiso 1 0
N29 N 0.1291(3) 0.0248(4) 0.3166(5) 0.037(2) Uiso 1 0
H29A H 0.1429 0.0257 0.3676 0.055 Uiso 1 0
H29B H 0.1482 0.0407 0.2747 0.055 Uiso 1 0
C30 C -0.0489(3) 0.1348(4) 0.2672(5) 0.022(2) Uiso 1 0
H30A H -0.0807 0.1179 0.2348 0.033 Uiso 1 0
H30B H -0.0463 0.1807 0.2556 0.033 Uiso 1 0
C31 C -0.0602(4) 0.1250(5) 0.3619(5) 0.031(2) Uiso 1 0
H31A H -0.0723 0.0809 0.3719 0.046 Uiso 1 0
H31B H -0.0256 0.1322 0.3939 0.046 Uiso 1 0
C32 C -0.1033(3) 0.1687(4) 0.3909(5) 0.022(2) Uiso 1 0
O33 O -0.0908(3) 0.2249(3) 0.4108(4) 0.0392(18) Uiso 1 0
N34 N -0.1549(3) 0.1479(4) 0.3955(5) 0.036(2) Uiso 1 0
H34A H -0.1815 0.1733 0.4126 0.054 Uiso 1 0
H34B H -0.1626 0.1086 0.3813 0.054 Uiso 1 0
C35 C 0.0707(3) 0.2195(4) 0.2535(5) 0.027(2) Uiso 1 0
H35A H 0.0963 0.2554 0.2498 0.041 Uiso 1 0
H35B H 0.0889 0.1845 0.2828 0.041 Uiso 1 0
H35C H 0.0374 0.2323 0.2844 0.041 Uiso 1 0
C36 C 0.0753(3) 0.3493(4) 0.1548(5) 0.022(2) Uiso 1 0
H36A H 0.0355 0.3480 0.1680 0.034 Uiso 1 0
H36B H 0.0852 0.3915 0.1345 0.034 Uiso 1 0
H36C H 0.0968 0.3396 0.2052 0.034 Uiso 1 0
C37 C 0.1531(3) 0.2959(4) 0.0758(6) 0.027(2) Uiso 1 0
H37A H 0.1607 0.2815 0.0179 0.040 Uiso 1 0
H37B H 0.1688 0.3389 0.0816 0.040 Uiso 1 0
C38 C 0.1833(4) 0.2529(4) 0.1350(6) 0.026(2) Uiso 1 0
O39 O 0.1945(2) 0.1977(3) 0.1121(4) 0.0324(16) Uiso 1 0
N40 N 0.1974(3) 0.2740(4) 0.2096(5) 0.030(2) Uiso 1 0
H40A H 0.2151 0.2491 0.2448 0.045 Uiso 1 0
H40B H 0.1892 0.3130 0.2243 0.045 Uiso 1 0
C41 C 0.0065(3) 0.3530(4) 0.0077(5) 0.024(2) Uiso 1 0
H41A H -0.0166 0.3294 0.0484 0.036 Uiso 1 0
H41B H 0.0114 0.3965 0.0296 0.036 Uiso 1 0
C42 C -0.0246(3) 0.3563(4) -0.0763(5) 0.025(2) Uiso 1 0
H42A H -0.0010 0.3800 -0.1162 0.038 Uiso 1 0
H42B H -0.0282 0.3127 -0.0981 0.038 Uiso 1 0
C43 C -0.0812(3) 0.3859(4) -0.0767(6) 0.022(2) Uiso 1 0
O44 O -0.1119(2) 0.3791(3) -0.1395(4) 0.0311(16) Uiso 1 0
N45 N -0.0977(3) 0.4193(3) -0.0104(5) 0.034(2) Uiso 1 0
H45A H -0.1308 0.4371 -0.0101 0.051 Uiso 1 0
H45B H -0.0756 0.4236 0.0331 0.051 Uiso 1 0
C46 C 0.0643(4) 0.2430(4) -0.3165(6) 0.029(2) Uiso 1 0
H46A H 0.0252 0.2542 -0.3082 0.044 Uiso 1 0
H46B H 0.0706 0.2328 -0.3756 0.044 Uiso 1 0
H46C H 0.0879 0.2787 -0.3003 0.044 Uiso 1 0
C47 C 0.1419(3) 0.1734(4) -0.2652(6) 0.026(2) Uiso 1 0
H47A H 0.1611 0.2099 -0.2409 0.039 Uiso 1 0
H47B H 0.1534 0.1682 -0.3237 0.039 Uiso 1 0
H47C H 0.1515 0.1352 -0.2336 0.039 Uiso 1 0
C48 C -0.0114(3) 0.1260(4) -0.3182(5) 0.0186(19) Uiso 1 0
H48A H -0.0288 0.0839 -0.3119 0.028 Uiso 1 0
H48B H -0.0332 0.1561 -0.2839 0.028 Uiso 1 0
C49 C -0.0167(3) 0.1459(4) -0.4100(5) 0.022(2) Uiso 1 0
H49A H -0.0550 0.1370 -0.4290 0.033 Uiso 1 0
H49B H -0.0108 0.1921 -0.4139 0.033 Uiso 1 0
C50 C 0.0237(3) 0.1130(4) -0.4689(6) 0.026(2) Uiso 1 0
O51 O 0.0608(2) 0.1438(3) -0.5016(4) 0.0304(15) Uiso 1 0
N52 N 0.0154(3) 0.0511(3) -0.4808(5) 0.0312(19) Uiso 1 0
H52A H 0.0375 0.0297 -0.5143 0.047 Uiso 1 0
H52B H -0.0122 0.0318 -0.4552 0.047 Uiso 1 0
C53 C 0.0329(3) -0.0154(4) -0.2588(5) 0.024(2) Uiso 1 0
H53A H -0.0052 -0.0281 -0.2717 0.036 Uiso 1 0
H53B H 0.0551 -0.0530 -0.2453 0.036 Uiso 1 0
H53C H 0.0491 0.0061 -0.3073 0.036 Uiso 1 0
C54 C 0.0675(3) -0.0998(4) -0.0800(6) 0.024(2) Uiso 1 0
H54A H 0.0621 -0.1449 -0.0683 0.036 Uiso 1 0
H54B H 0.0912 -0.0812 -0.0367 0.036 Uiso 1 0
H54C H 0.0852 -0.0947 -0.1348 0.036 Uiso 1 0
C55 C -0.0303(3) -0.1016(4) -0.1358(5) 0.022(2) Uiso 1 0
H55A H -0.0114 -0.1116 -0.1893 0.033 Uiso 1 0
H55B H -0.0393 -0.1423 -0.1084 0.033 Uiso 1 0
C56 C -0.0847(3) -0.0679(4) -0.1561(5) 0.022(2) Uiso 1 0
H56A H -0.1101 -0.0711 -0.1075 0.034 Uiso 1 0
H56B H -0.0772 -0.0226 -0.1666 0.034 Uiso 1 0
C57 C -0.1122(3) -0.0963(4) -0.2315(5) 0.020(2) Uiso 1 0
O58 O -0.0913(2) -0.0943(3) -0.3018(4) 0.0342(17) Uiso 1 0
N59 N -0.1606(3) -0.1255(3) -0.2179(4) 0.0217(17) Uiso 1 0
H59 H -0.1736 -0.1271 -0.1664 0.033 Uiso 1 0
C60 C -0.0031(3) -0.1173(4) 0.0673(5) 0.019(2) Uiso 1 0
H60A H -0.0080 -0.1046 0.1264 0.028 Uiso 1 0
H60B H 0.0356 -0.1320 0.0606 0.028 Uiso 1 0
C61 C -0.0419(4) -0.1723(4) 0.0490(5) 0.021(2) Uiso 1 0
O62 O -0.0919(2) -0.1618(3) 0.0376(4) 0.0253(15) Uiso 1 0
N63 N -0.0199(3) -0.2286(3) 0.0463(4) 0.0229(18) Uiso 1 0
H63A H -0.0409 -0.2617 0.0359 0.034 Uiso 1 0
H63B H 0.0159 -0.2335 0.0549 0.034 Uiso 1 0
C1F C 0.1136(3) 0.1061(4) 0.0018(5) 0.020(2) Uiso 1 0
H1F H 0.1233 0.1181 0.0605 0.030 Uiso 1 0
F1 F 0.1296(2) 0.0471(2) -0.0115(5) 0.062(2) Ueq 1 0
F2 F 0.1470(2) 0.1401(3) -0.0526(4) 0.067(2) Ueq 1 0
P1 P -0.28949(9) -0.02076(11) -0.24692(15) 0.0199(5) Ueq 1 0
OP2 O -0.2307(2) 0.0076(3) -0.2211(4) 0.0234(15) Uiso 1 0
OP3 O -0.2722(2) -0.0922(3) -0.2599(4) 0.0212(14) Uiso 1 0
OP4 O -0.3286(2) -0.0217(3) -0.1747(4) 0.0281(15) Uiso 1 0
OP5 O -0.3079(2) 0.0103(3) -0.3265(3) 0.0242(15) Uiso 1 0
NB1 N -0.1234(3) 0.1787(3) -0.1190(4) 0.0175(17) Uiso 1 0
CB2 C -0.0743(3) 0.1469(4) -0.1102(5) 0.016(2) Uiso 1 0
HB2 H -0.0606 0.1177 -0.1504 0.024 Uiso 1 0
NB3 N -0.0485(3) 0.1605(3) -0.0416(4) 0.0225(18) Uiso 1 0
CB4 C -0.0793(3) 0.2330(4) 0.0795(5) 0.018(2) Uiso 1 0
HB4 H -0.0484 0.2253 0.1151 0.027 Uiso 1 0
CB5 C -0.1205(3) 0.2728(4) 0.1047(5) 0.019(2) Uiso 1 0
CB6 C -0.1667(4) 0.2846(4) 0.0550(6) 0.027(2) Uiso 1 0
CB7 C -0.1720(3) 0.2558(4) -0.0216(5) 0.021(2) Uiso 1 0
HB7 H -0.2034 0.2634 -0.0562 0.031 Uiso 1 0
CB8 C -0.1295(3) 0.2149(4) -0.0471(5) 0.016(2) Uiso 1 0
CB9 C -0.0823(3) 0.2038(4) 0.0024(5) 0.019(2) Uiso 1 0
CB10 C -0.1148(4) 0.3060(5) 0.1887(6) 0.035(3) Uiso 1 0
HB5A H -0.0807 0.2918 0.2165 0.053 Uiso 1 0
HB5B H -0.1469 0.2958 0.2239 0.053 Uiso 1 0
HB5C H -0.1131 0.3518 0.1799 0.053 Uiso 1 0
CB11 C -0.2135(4) 0.3277(5) 0.0841(6) 0.039(3) Uiso 1 0
HB6A H -0.1999 0.3713 0.0873 0.058 Uiso 1 0
HB6B H -0.2263 0.3142 0.1395 0.058 Uiso 1 0
HB6C H -0.2444 0.3254 0.0443 0.058 Uiso 1 0
CR1 C -0.1683(3) 0.1588(4) -0.1735(5) 0.024(2) Uiso 1 0
HR1 H -0.1950 0.1945 -0.1813 0.036 Uiso 1 0
CR2 C -0.1988(3) 0.1015(4) -0.1431(5) 0.017(2) Uiso 1 0
HR2 H -0.2303 0.1130 -0.1053 0.025 Uiso 1 0
CR3 C -0.2193(3) 0.0744(4) -0.2265(5) 0.021(2) Uiso 1 0
HR3 H -0.2531 0.0976 -0.2459 0.032 Uiso 1 0
CR4 C -0.1710(3) 0.0868(4) -0.2853(5) 0.020(2) Uiso 1 0
HR4 H -0.1447 0.0502 -0.2839 0.030 Uiso 1 0
CR5 C -0.1869(4) 0.1010(4) -0.3743(6) 0.032(2) Uiso 1 0
HR5A H -0.1527 0.1060 -0.4078 0.038 Uiso 1 0
HR5B H -0.2076 0.0644 -0.3971 0.038 Uiso 1 0
OR6 O -0.1435(2) 0.1432(3) -0.2517(4) 0.0223(14) Uiso 1 0
OR7 O -0.1605(2) 0.0606(3) -0.1033(3) 0.0218(14) Uiso 1 0
HR7 H -0.1772 0.0285 -0.0856 0.033 Uiso 1 0
OR8 O -0.2199(3) 0.1561(3) -0.3837(4) 0.0359(17) Uiso 1 0
HR8 H -0.2497 0.1517 -0.3568 0.054 Uiso 1 0
CPR1 C -0.1930(3) -0.1547(4) -0.2845(5) 0.025(2) Uiso 1 0
HPR1 H -0.2136 -0.1911 -0.2613 0.037 Uiso 1 0
HPR2 H -0.1673 -0.1709 -0.3278 0.037 Uiso 1 0
CPR2 C -0.2333(3) -0.1104(4) -0.3246(5) 0.022(2) Uiso 1 0
HPR3 H -0.2131 -0.0720 -0.3450 0.033 Uiso 1 0
CPR3 C -0.2655(4) -0.1404(4) -0.3977(6) 0.028(2) Uiso 1 0
HP3A H -0.2872 -0.1763 -0.3770 0.042 Uiso 1 0
HP3B H -0.2392 -0.1550 -0.4403 0.042 Uiso 1 0
HP3C H -0.2905 -0.1089 -0.4222 0.042 Uiso 1 0
OW1 O 0.4097(3) 0.2134(3) 0.2563(4) 0.0428(18) Uiso 1 2
OW2 O 0.1932(3) 0.3594(3) 0.5426(4) 0.0413(18) Uiso 1 2
OW3 O 0.2384(3) 0.2448(4) 0.5826(5) 0.064(2) Uiso 1 2
OW4 O 0.3220(2) 0.5407(3) 0.5289(4) 0.0354(16) Uiso 1 2
OW5 O 0.3372(3) 0.1861(3) 0.5390(5) 0.053(2) Uiso 1 2
OW6 O 0.1737(3) 0.1539(4) 0.4959(5) 0.068(2) Uiso 1 2
OW7 O 0.1657(3) 0.3683(3) 0.3340(4) 0.0393(17) Uiso 1 2
OW8 O 0.2143(2) 0.4848(3) 0.4925(4) 0.0282(15) Uiso 1 2
OW9 O 0.4134(2) 0.5082(3) 0.4295(4) 0.0366(17) Uiso 1 2
OW10 O 0.2235(3) 0.1742(3) 0.3389(4) 0.050(2) Uiso 1 2
OW11 O 0.3258(3) 0.2252(3) 0.3747(4) 0.050(2) Uiso 1 2
OW12 O 0.2075(3) 0.0909(4) 0.2068(5) 0.063(2) Uiso 1 2
OW13 O 0.3090(4) 0.0310(5) 0.1843(6) 0.105(3) Uiso 1 2
OW14 O 0.1976(4) -0.0010(5) 0.4705(7) 0.104(3) Uiso 1 2
OW15 O 0.2894(5) -0.0104(6) 0.3633(8) 0.145(5) Uiso 1 2
OW16 O 0.3351(6) 0.0680(7) 0.6041(9) 0.055(4) Uiso 0.50 2
OW17 O 0.2205(6) 0.0663(7) 0.5956(10) 0.062(5) Uiso 0.50 2

loop_
_atom_site_aniso_label
_atom_site_aniso_U_11
_atom_site_aniso_U_22
_atom_site_aniso_U_33
_atom_site_aniso_U_23
_atom_site_aniso_U_13
_atom_site_aniso_U_12
Co 0.0219(6) 0.0122(6) 0.0177(6) -0.0025(6) 0.0012(5) -0.0024(5)
F1 0.038(3) 0.032(3) 0.117(6) -0.015(4) -0.002(4) 0.007(3)
F2 0.053(4) 0.090(5) 0.058(4) 0.005(4) 0.004(3) -0.008(4)
P1 0.0198(12) 0.0199(13) 0.0200(13) -0.0004(12) 0.0003(10) -0.0030(10)

loop_
_geom_angle_atom_site_label_1
_geom_angle_atom_site_label_2
_geom_angle_atom_site_label_3
_geom_angle
_geom_angle_site_symmetry_1
_geom_angle_site_symmetry_3
_geom_angle_publ_flag
N24 Co N23 91.2(3) . . ?
N24 Co N21 82.9(3) . . ?
N23 Co N21 173.3(3) . . ?
N24 Co N22 172.9(3) . . ?
N23 Co N22 95.4(3) . . ?
N21 Co N22 90.7(3) . . ?
N24 Co C1F 90.2(3) . . ?
N23 Co C1F 91.7(3) . . ?
N21 Co C1F 91.4(3) . . ?
N22 Co C1F 86.8(3) . . ?
N24 Co NB3 96.5(3) . . ?
N23 Co NB3 86.8(3) . . ?
N21 Co NB3 90.8(3) . . ?
N22 Co NB3 86.8(2) . . ?
C1F Co NB3 173.2(3) . . ?
N21 C1 C20 111.6(7) . . ?
N21 C1 C19 103.0(6) . . ?
C20 C1 C19 109.7(7) . . ?
N21 C1 C2 100.8(7) . . ?
C20 C1 C2 113.2(7) . . ?
C19 C1 C2 117.7(7) . . ?
C25 C2 C26 110.2(7) . . ?
C25 C2 C3 114.4(7) . . ?
C26 C2 C3 106.9(6) . . ?
C25 C2 C1 112.6(7) . . ?
C26 C2 C1 111.1(7) . . ?
C3 C2 C1 101.2(7) . . ?
C4 C3 C30 109.9(6) . . ?
C4 C3 C2 101.5(6) . . ?
C30 C3 C2 117.3(6) . . ?
C4 C3 H3 109.2 . . ?
C30 C3 H3 109.2 . . ?
C2 C3 H3 109.2 . . ?
N21 C4 C5 125.1(7) . . ?
N21 C4 C3 111.3(7) . . ?
C5 C4 C3 123.5(7) . . ?
C6 C5 C4 121.2(7) . . ?
C6 C5 C35 124.1(7) . . ?
C4 C5 C35 114.7(7) . . ?
C5 C6 N22 124.0(7) . . ?
C5 C6 C7 128.1(7) . . ?
N22 C6 C7 108.0(7) . . ?
C36 C7 C8 111.3(7) . . ?
C36 C7 C6 120.0(7) . . ?
C8 C7 C6 100.4(6) . . ?
C36 C7 C37 109.0(7) . . ?
C8 C7 C37 106.3(7) . . ?
C6 C7 C37 108.8(7) . . ?
C9 C8 C7 101.7(6) . . ?
C9 C8 C41 110.4(6) . . ?
C7 C8 C41 113.5(7) . . ?
C9 C8 H8 110.3 . . ?
C7 C8 H8 110.3 . . ?
C41 C8 H8 110.3 . . ?
N22 C9 C10 125.6(8) . . ?
N22 C9 C8 109.5(6) . . ?
C10 C9 C8 124.7(8) . . ?
C9 C10 C11 126.9(9) . . ?
C9 C10 H10 116.5 . . ?
C11 C10 H10 116.5 . . ?
N23 C11 C10 121.6(7) . . ?
N23 C11 C12 113.2(7) . . ?
C10 C11 C12 125.0(8) . . ?
C11 C12 C13 99.8(7) . . ?
C11 C12 C47 108.9(7) . . ?
C13 C12 C47 110.0(7) . . ?
C11 C12 C46 112.4(7) . . ?
C13 C12 C46 116.8(7) . . ?
C47 C12 C46 108.5(7) . . ?
C14 C13 C12 102.7(7) . . ?
C14 C13 C48 107.3(6) . . ?
C12 C13 C48 118.9(7) . . ?
C14 C13 H13 109.1 . . ?
C12 C13 H13 109.1 . . ?
C48 C13 H13 109.1 . . ?
C15 C14 N23 126.8(7) . . ?
C15 C14 C13 123.7(7) . . ?
N23 C14 C13 109.3(6) . . ?
C14 C15 C16 119.6(7) . . ?
C14 C15 C53 120.0(7) . . ?
C16 C15 C53 120.4(7) . . ?
N24 C16 C15 124.4(7) . . ?
N24 C16 C17 110.6(7) . . ?
C15 C16 C17 125.0(7) . . ?
C55 C17 C54 110.4(7) . . ?
C55 C17 C16 116.4(7) . . ?
C54 C17 C16 107.3(6) . . ?
C55 C17 C18 111.5(7) . . ?
C54 C17 C18 109.5(7) . . ?
C16 C17 C18 101.2(6) . . ?
C60 C18 C19 116.9(7) . . ?
C60 C18 C17 115.7(7) . . ?
C19 C18 C17 101.6(6) . . ?
C60 C18 H18 107.4 . . ?
C19 C18 H18 107.4 . . ?
C17 C18 H18 107.4 . . ?
N24 C19 C18 104.2(6) . . ?
N24 C19 C1 104.5(6) . . ?
C18 C19 C1 121.4(7) . . ?
N24 C19 H19 108.7 . . ?
C18 C19 H19 108.7 . . ?
C1 C19 H19 108.7 . . ?
C1 C20 H20A 109.5 . . ?
C1 C20 H20B 109.5 . . ?
H20A C20 H20B 109.5 . . ?
C1 C20 H20C 109.5 . . ?
H20A C20 H20C 109.5 . . ?
H20B C20 H20C 109.5 . . ?
C4 N21 C1 114.5(7) . . ?
C4 N21 Co 129.8(6) . . ?
C1 N21 Co 115.6(5) . . ?
C9 N22 C6 111.0(6) . . ?
C9 N22 Co 122.6(5) . . ?
C6 N22 Co 126.4(5) . . ?
C11 N23 C14 107.2(6) . . ?
C11 N23 Co 126.5(5) . . ?
C14 N23 Co 126.2(5) . . ?
C16 N24 C19 112.1(6) . . ?
C16 N24 Co 131.5(6) . . ?
C19 N24 Co 115.2(5) . . ?
C2 C25 H25A 109.5 . . ?
C2 C25 H25B 109.5 . . ?
H25A C25 H25B 109.5 . . ?
C2 C25 H25C 109.5 . . ?
H25A C25 H25C 109.5 . . ?
H25B C25 H25C 109.5 . . ?
C27 C26 C2 116.6(7) . . ?
C27 C26 H26A 108.1 . . ?
C2 C26 H26A 108.1 . . ?
C27 C26 H26B 108.1 . . ?
C2 C26 H26B 108.1 . . ?
H26A C26 H26B 107.3 . . ?
O28 C27 N29 120.1(8) . . ?
O28 C27 C26 122.6(8) . . ?
N29 C27 C26 117.3(8) . . ?
C27 N29 H29A 120.0 . . ?
C27 N29 H29B 120.0 . . ?
H29A N29 H29B 120.0 . . ?
C3 C30 C31 113.2(7) . . ?
C3 C30 H30A 108.9 . . ?
C31 C30 H30A 108.9 . . ?
C3 C30 H30B 108.9 . . ?
C31 C30 H30B 108.9 . . ?
H30A C30 H30B 107.7 . . ?
C32 C31 C30 110.4(7) . . ?
C32 C31 H31A 109.6 . . ?
C30 C31 H31A 109.6 . . ?
C32 C31 H31B 109.6 . . ?
C30 C31 H31B 109.6 . . ?
H31A C31 H31B 108.1 . . ?
O33 C32 N34 121.5(8) . . ?
O33 C32 C31 120.3(8) . . ?
N34 C32 C31 118.3(8) . . ?
C32 N34 H34A 120.0 . . ?
C32 N34 H34B 120.0 . . ?
H34A N34 H34B 120.0 . . ?
C5 C35 H35A 109.5 . . ?
C5 C35 H35B 109.5 . . ?
H35A C35 H35B 109.5 . . ?
C5 C35 H35C 109.5 . . ?
H35A C35 H35C 109.5 . . ?
H35B C35 H35C 109.5 . . ?
C7 C36 H36A 109.5 . . ?
C7 C36 H36B 109.5 . . ?
H36A C36 H36B 109.5 . . ?
C7 C36 H36C 109.5 . . ?
H36A C36 H36C 109.5 . . ?
H36B C36 H36C 109.5 . . ?
C38 C37 C7 116.4(7) . . ?
C38 C37 H37A 108.2 . . ?
C7 C37 H37A 108.2 . . ?
C38 C37 H37B 108.2 . . ?
C7 C37 H37B 108.2 . . ?
H37A C37 H37B 107.3 . . ?
O39 C38 N40 121.6(9) . . ?
O39 C38 C37 119.0(8) . . ?
N40 C38 C37 119.4(8) . . ?
C38 N40 H40A 120.0 . . ?
C38 N40 H40B 120.0 . . ?
H40A N40 H40B 120.0 . . ?
C42 C41 C8 113.6(7) . . ?
C42 C41 H41A 108.8 . . ?
C8 C41 H41A 108.8 . . ?
C42 C41 H41B 108.8 . . ?
C8 C41 H41B 108.8 . . ?
H41A C41 H41B 107.7 . . ?
C43 C42 C41 117.7(7) . . ?
C43 C42 H42A 107.9 . . ?
C41 C42 H42A 107.9 . . ?
C43 C42 H42B 107.9 . . ?
C41 C42 H42B 107.9 . . ?
H42A C42 H42B 107.2 . . ?
O44 C43 N45 121.4(8) . . ?
O44 C43 C42 119.4(8) . . ?
N45 C43 C42 119.2(8) . . ?
C43 N45 H45A 120.0 . . ?
C43 N45 H45B 120.0 . . ?
H45A N45 H45B 120.0 . . ?
C12 C46 H46A 109.5 . . ?
C12 C46 H46B 109.5 . . ?
H46A C46 H46B 109.5 . . ?
C12 C46 H46C 109.5 . . ?
H46A C46 H46C 109.5 . . ?
H46B C46 H46C 109.5 . . ?
C12 C47 H47A 109.5 . . ?
C12 C47 H47B 109.5 . . ?
H47A C47 H47B 109.5 . . ?
C12 C47 H47C 109.5 . . ?
H47A C47 H47C 109.5 . . ?
H47B C47 H47C 109.5 . . ?
C49 C48 C13 117.0(6) . . ?
C49 C48 H48A 108.0 . . ?
C13 C48 H48A 108.0 . . ?
C49 C48 H48B 108.0 . . ?
C13 C48 H48B 108.0 . . ?
H48A C48 H48B 107.3 . . ?
C50 C49 C48 114.4(7) . . ?
C50 C49 H49A 108.6 . . ?
C48 C49 H49A 108.6 . . ?
C50 C49 H49B 108.7 . . ?
C48 C49 H49B 108.7 . . ?
H49A C49 H49B 107.6 . . ?
O51 C50 N52 124.7(8) . . ?
O51 C50 C49 119.2(8) . . ?
N52 C50 C49 116.1(8) . . ?
C50 N52 H52A 120.0 . . ?
C50 N52 H52B 120.0 . . ?
H52A N52 H52B 120.0 . . ?
C15 C53 H53A 109.5 . . ?
C15 C53 H53B 109.5 . . ?
H53A C53 H53B 109.5 . . ?
C15 C53 H53C 109.5 . . ?
H53A C53 H53C 109.5 . . ?
H53B C53 H53C 109.5 . . ?
C17 C54 H54A 109.5 . . ?
C17 C54 H54B 109.5 . . ?
H54A C54 H54B 109.5 . . ?
C17 C54 H54C 109.5 . . ?
H54A C54 H54C 109.5 . . ?
H54B C54 H54C 109.5 . . ?
C56 C55 C17 116.8(7) . . ?
C56 C55 H55A 108.1 . . ?
C17 C55 H55A 108.1 . . ?
C56 C55 H55B 108.1 . . ?
C17 C55 H55B 108.1 . . ?
H55A C55 H55B 107.3 . . ?
C57 C56 C55 111.2(7) . . ?
C57 C56 H56A 109.4 . . ?
C55 C56 H56A 109.4 . . ?
C57 C56 H56B 109.4 . . ?
C55 C56 H56B 109.4 . . ?
H56A C56 H56B 108.0 . . ?
O58 C57 N59 121.3(8) . . ?
O58 C57 C56 122.7(8) . . ?
N59 C57 C56 116.0(7) . . ?
C57 N59 CPR1 122.9(7) . . ?
C57 N59 H59 118.6 . . ?
CPR1 N59 H59 118.6 . . ?
C18 C60 C61 115.0(7) . . ?
C18 C60 H60A 108.5 . . ?
C61 C60 H60A 108.5 . . ?
C18 C60 H60B 108.5 . . ?
C61 C60 H60B 108.5 . . ?
H60A C60 H60B 107.5 . . ?
O62 C61 N63 123.6(8) . . ?
O62 C61 C60 119.2(7) . . ?
N63 C61 C60 117.2(7) . . ?
C61 N63 H63A 120.0 . . ?
C61 N63 H63B 120.0 . . ?
H63A N63 H63B 120.0 . . ?
F1 C1F F2 102.7(7) . . ?
F1 C1F Co 117.3(6) . . ?
F2 C1F Co 110.0(6) . . ?
F1 C1F H1F 108.8 . . ?
F2 C1F H1F 108.8 . . ?
Co C1F H1F 108.8 . . ?
OP4 P1 OP5 118.5(3) . . ?
OP4 P1 OP3 104.8(3) . . ?
OP5 P1 OP3 112.6(3) . . ?
OP4 P1 OP2 111.5(3) . . ?
OP5 P1 OP2 108.6(3) . . ?
OP3 P1 OP2 99.2(3) . . ?
CR3 OP2 P1 121.5(5) . . ?
CPR2 OP3 P1 121.2(5) . . ?
CB2 NB1 CB8 106.1(7) . . ?
CB2 NB1 CR1 124.2(7) . . ?
CB8 NB1 CR1 125.3(7) . . ?
NB3 CB2 NB1 113.2(8) . . ?
NB3 CB2 HB2 123.4 . . ?
NB1 CB2 HB2 123.4 . . ?
CB2 NB3 CB9 106.9(7) . . ?
CB2 NB3 Co 121.1(6) . . ?
CB9 NB3 Co 131.6(5) . . ?
CB5 CB4 CB9 120.2(8) . . ?
CB5 CB4 HB4 119.9 . . ?
CB9 CB4 HB4 119.9 . . ?
CB4 CB5 CB6 121.7(8) . . ?
CB4 CB5 CB10 118.7(8) . . ?
CB6 CB5 CB10 119.6(8) . . ?
CB7 CB6 CB5 120.2(8) . . ?
CB7 CB6 CB11 118.0(8) . . ?
CB5 CB6 CB11 121.7(8) . . ?
CB6 CB7 CB8 117.8(8) . . ?
CB6 CB7 HB7 121.1 . . ?
CB8 CB7 HB7 121.1 . . ?
NB1 CB8 CB7 131.2(7) . . ?
NB1 CB8 CB9 106.7(7) . . ?
CB7 CB8 CB9 122.0(8) . . ?
CB4 CB9 CB8 118.0(7) . . ?
CB4 CB9 NB3 134.8(7) . . ?
CB8 CB9 NB3 107.1(7) . . ?
CB5 CB10 HB5A 109.5 . . ?
CB5 CB10 HB5B 109.5 . . ?
HB5A CB10 HB5B 109.5 . . ?
CB5 CB10 HB5C 109.5 . . ?
HB5A CB10 HB5C 109.5 . . ?
HB5B CB10 HB5C 109.5 . . ?
CB6 CB11 HB6A 109.5 . . ?
CB6 CB11 HB6B 109.5 . . ?
HB6A CB11 HB6B 109.5 . . ?
CB6 CB11 HB6C 109.5 . . ?
HB6A CB11 HB6C 109.5 . . ?
HB6B CB11 HB6C 109.5 . . ?
OR6 CR1 NB1 106.4(6) . . ?
OR6 CR1 CR2 107.6(7) . . ?
NB1 CR1 CR2 113.9(7) . . ?
OR6 CR1 HR1 109.6 . . ?
NB1 CR1 HR1 109.6 . . ?
CR2 CR1 HR1 109.6 . . ?
OR7 CR2 CR1 108.6(6) . . ?
OR7 CR2 CR3 111.8(6) . . ?
CR1 CR2 CR3 100.3(7) . . ?
OR7 CR2 HR2 111.8 . . ?
CR1 CR2 HR2 111.8 . . ?
CR3 CR2 HR2 111.8 . . ?
OP2 CR3 CR4 110.7(7) . . ?
OP2 CR3 CR2 112.0(7) . . ?
CR4 CR3 CR2 103.0(6) . . ?
OP2 CR3 HR3 110.3 . . ?
CR4 CR3 HR3 110.3 . . ?
CR2 CR3 HR3 110.3 . . ?
OR6 CR4 CR5 107.4(7) . . ?
OR6 CR4 CR3 105.2(7) . . ?
CR5 CR4 CR3 115.1(7) . . ?
OR6 CR4 HR4 109.7 . . ?
CR5 CR4 HR4 109.7 . . ?
CR3 CR4 HR4 109.7 . . ?
OR8 CR5 CR4 114.0(8) . . ?
OR8 CR5 HR5A 108.7 . . ?
CR4 CR5 HR5A 108.7 . . ?
OR8 CR5 HR5B 108.7 . . ?
CR4 CR5 HR5B 108.7 . . ?
HR5A CR5 HR5B 107.6 . . ?
CR1 OR6 CR4 108.7(6) . . ?
CR2 OR7 HR7 109.5 . . ?
CR5 OR8 HR8 109.5 . . ?
N59 CPR1 CPR2 113.3(7) . . ?
N59 CPR1 HPR1 108.9 . . ?
CPR2 CPR1 HPR1 108.9 . . ?
N59 CPR1 HPR2 108.9 . . ?
CPR2 CPR1 HPR2 108.9 . . ?
HPR1 CPR1 HPR2 107.7 . . ?
OP3 CPR2 CPR1 106.2(7) . . ?
OP3 CPR2 CPR3 109.0(6) . . ?
CPR1 CPR2 CPR3 113.3(7) . . ?
OP3 CPR2 HPR3 109.4 . . ?
CPR1 CPR2 HPR3 109.4 . . ?
CPR3 CPR2 HPR3 109.4 . . ?
CPR2 CPR3 HP3A 109.5 . . ?
CPR2 CPR3 HP3B 109.5 . . ?
HP3A CPR3 HP3B 109.5 . . ?
CPR2 CPR3 HP3C 109.5 . . ?
HP3A CPR3 HP3C 109.5 . . ?
HP3B CPR3 HP3C 109.5 . . ?

loop_
_geom_bond_atom_site_label_1
_geom_bond_atom_site_label_2
_geom_bond_distance
_geom_bond_site_symmetry_2
_geom_bond_publ_flag
Co N24 1.887(6) . ?
Co N23 1.891(6) . ?
Co N21 1.894(7) . ?
Co N22 1.911(6) . ?
Co C1F 1.949(8) . ?
Co NB3 2.187(7) . ?
C1 N21 1.482(11) . ?
C1 C20 1.507(11) . ?
C1 C19 1.555(11) . ?
C1 C2 1.592(12) . ?
C2 C25 1.523(10) . ?
C2 C26 1.546(11) . ?
C2 C3 1.563(11) . ?
C3 C4 1.514(11) . ?
C3 C30 1.545(10) . ?
C3 H3 1.0000 . ?
C4 N21 1.273(9) . ?
C4 C5 1.453(11) . ?
C5 C6 1.371(11) . ?
C5 C35 1.535(11) . ?
C6 N22 1.399(10) . ?
C6 C7 1.545(11) . ?
C7 C36 1.525(11) . ?
C7 C8 1.544(11) . ?
C7 C37 1.577(11) . ?
C8 C9 1.521(11) . ?
C8 C41 1.554(10) . ?
C8 H8 1.0000 . ?
C9 N22 1.345(9) . ?
C9 C10 1.358(11) . ?
C10 C11 1.404(11) . ?
C10 H10 0.9500 . ?
C11 N23 1.343(10) . ?
C11 C12 1.497(12) . ?
C12 C13 1.527(12) . ?
C12 C47 1.532(11) . ?
C12 C46 1.566(12) . ?
C13 C14 1.503(11) . ?
C13 C48 1.559(10) . ?
C13 H13 1.0000 . ?
C14 C15 1.375(11) . ?
C14 N23 1.408(10) . ?
C15 C16 1.445(11) . ?
C15 C53 1.493(11) . ?
C16 N24 1.303(10) . ?
C16 C17 1.561(11) . ?
C17 C55 1.526(11) . ?
C17 C54 1.539(11) . ?
C17 C18 1.590(11) . ?
C18 C60 1.496(11) . ?
C18 C19 1.530(11) . ?
C18 H18 1.0000 . ?
C19 N24 1.479(10) . ?
C19 H19 1.0000 . ?
C20 H20A 0.9800 . ?
C20 H20B 0.9800 . ?
C20 H20C 0.9800 . ?
C25 H25A 0.9800 . ?
C25 H25B 0.9800 . ?
C25 H25C 0.9800 . ?
C26 C27 1.494(11) . ?
C26 H26A 0.9900 . ?
C26 H26B 0.9900 . ?
C27 O28 1.256(10) . ?
C27 N29 1.333(10) . ?
N29 H29A 0.8800 . ?
N29 H29B 0.8800 . ?
C30 C31 1.552(11) . ?
C30 H30A 0.9900 . ?
C30 H30B 0.9900 . ?
C31 C32 1.464(12) . ?
C31 H31A 0.9900 . ?
C31 H31B 0.9900 . ?
C32 O33 1.266(10) . ?
C32 N34 1.319(10) . ?
N34 H34A 0.8800 . ?
N34 H34B 0.8800 . ?
C35 H35A 0.9800 . ?
C35 H35B 0.9800 . ?
C35 H35C 0.9800 . ?
C36 H36A 0.9800 . ?
C36 H36B 0.9800 . ?
C36 H36C 0.9800 . ?
C37 C38 1.501(12) . ?
C37 H37A 0.9900 . ?
C37 H37B 0.9900 . ?
C38 O39 1.251(10) . ?
C38 N40 1.317(11) . ?
N40 H40A 0.8800 . ?
N40 H40B 0.8800 . ?
C41 C42 1.539(11) . ?
C41 H41A 0.9900 . ?
C41 H41B 0.9900 . ?
C42 C43 1.501(11) . ?
C42 H42A 0.9900 . ?
C42 H42B 0.9900 . ?
C43 O44 1.254(10) . ?
C43 N45 1.334(10) . ?
N45 H45A 0.8800 . ?
N45 H45B 0.8800 . ?
C46 H46A 0.9800 . ?
C46 H46B 0.9800 . ?
C46 H46C 0.9800 . ?
C47 H47A 0.9800 . ?
C47 H47B 0.9800 . ?
C47 H47C 0.9800 . ?
C48 C49 1.531(11) . ?
C48 H48A 0.9900 . ?
C48 H48B 0.9900 . ?
C49 C50 1.521(11) . ?
C49 H49A 0.9900 . ?
C49 H49B 0.9900 . ?
C50 O51 1.223(9) . ?
C50 N52 1.338(10) . ?
N52 H52A 0.8800 . ?
N52 H52B 0.8800 . ?
C53 H53A 0.9800 . ?
C53 H53B 0.9800 . ?
C53 H53C 0.9800 . ?
C54 H54A 0.9800 . ?
C54 H54B 0.9800 . ?
C54 H54C 0.9800 . ?
C55 C56 1.526(11) . ?
C55 H55A 0.9900 . ?
C55 H55B 0.9900 . ?
C56 C57 1.500(11) . ?
C56 H56A 0.9900 . ?
C56 H56B 0.9900 . ?
C57 O58 1.231(9) . ?
C57 N59 1.337(10) . ?
N59 CPR1 1.456(10) . ?
N59 H59 0.8800 . ?
C60 C61 1.519(11) . ?
C60 H60A 0.9900 . ?
C60 H60B 0.9900 . ?
C61 O62 1.239(9) . ?
C61 N63 1.303(10) . ?
N63 H63A 0.8800 . ?
N63 H63B 0.8800 . ?
C1F F1 1.322(9) . ?
C1F F2 1.385(9) . ?
C1F H1F 1.0000 . ?
P1 OP4 1.490(6) . ?
P1 OP5 1.499(6) . ?
P1 OP3 1.581(6) . ?
P1 OP2 1.593(6) . ?
OP2 CR3 1.440(10) . ?
OP3 CPR2 1.448(10) . ?
NB1 CB2 1.367(10) . ?
NB1 CB8 1.388(10) . ?
NB1 CR1 1.450(10) . ?
CB2 NB3 1.292(10) . ?
CB2 HB2 0.9500 . ?
NB3 CB9 1.412(10) . ?
CB4 CB5 1.363(11) . ?
CB4 CB9 1.380(11) . ?
CB4 HB4 0.9500 . ?
CB5 CB6 1.388(11) . ?
CB5 CB10 1.522(12) . ?
CB6 CB7 1.374(11) . ?
CB6 CB11 1.522(12) . ?
CB7 CB8 1.399(11) . ?
CB7 HB7 0.9500 . ?
CB8 CB9 1.405(11) . ?
CB10 HB5A 0.9800 . ?
CB10 HB5B 0.9800 . ?
CB10 HB5C 0.9800 . ?
CB11 HB6A 0.9800 . ?
CB11 HB6B 0.9800 . ?
CB11 HB6C 0.9800 . ?
CR1 OR6 1.424(10) . ?
CR1 CR2 1.498(11) . ?
CR1 HR1 1.0000 . ?
CR2 OR7 1.415(9) . ?
CR2 CR3 1.533(11) . ?
CR2 HR2 1.0000 . ?
CR3 CR4 1.518(11) . ?
CR3 HR3 1.0000 . ?
CR4 OR6 1.465(9) . ?
CR4 CR5 1.503(12) . ?
CR4 HR4 1.0000 . ?
CR5 OR8 1.417(11) . ?
CR5 HR5A 0.9900 . ?
CR5 HR5B 0.9900 . ?
OR7 HR7 0.8400 . ?
OR8 HR8 0.8400 . ?
CPR1 CPR2 1.493(11) . ?
CPR1 HPR1 0.9900 . ?
CPR1 HPR2 0.9900 . ?
CPR2 CPR3 1.538(12) . ?
CPR2 HPR3 1.0000 . ?
CPR3 HP3A 0.9800 . ?
CPR3 HP3B 0.9800 . ?
CPR3 HP3C 0.9800 . ?
